data_7719355
loop_
_publ_author_name
'Pandey, Dilip K.'
'Gridneva, Tatiana'
'Khaskin, Eugene'
'Fayzullin, Robert R.'
'Vasylevskyi, Serhii'
'Khusnutdinova, Julia R.'

_publ_section_title
;
 Distinct reactivity of iron dihydride <i>vs.</i>
 iron(hydride)(borohydride) bearing the same bulky PNP ligand in
 hydrogenation of alkenes and alkynes.
;
_journal_issue 39
_journal_name_full 'Dalton transactions (Cambridge, England : 2003)'
_journal_page_first 14809
_journal_page_last 14820
_journal_paper_doi 10.1039/d5dt01350j
_journal_volume 54
_journal_year 2025
_chemical_formula_moiety 'C23 H43 Br2 Fe N P2, C H2 Cl2'
_chemical_formula_sum 'C24 H45 Br2 Cl2 Fe N P2'
_chemical_formula_weight 696.12
_space_group_crystal_system monoclinic
_space_group_IT_number 14
_space_group_name_Hall '-P 2yn'
_space_group_name_H-M_alt 'P 1 21/n 1'
_atom_sites_solution_hydrogens geom
_audit_creation_method SHELXL-2018/3
_audit_update_record
;
2025-05-05 deposited with the CCDC.	2025-09-01 downloaded from the CCDC.
;
_cell_angle_alpha 90
_cell_angle_beta 108.525(3)
_cell_angle_gamma 90
_cell_formula_units_Z 4
_cell_length_a 14.5738(4)
_cell_length_b 14.5499(3)
_cell_length_c 15.2532(4)
_cell_measurement_reflns_used 21595
_cell_measurement_temperature 100(2)
_cell_measurement_theta_max 33.1250
_cell_measurement_theta_min 2.3870
_cell_volume 3066.81(14)
_computing_cell_refinement 'CrysAlisPro 1.171.41.121a (Rigaku OD, 2021)'
_computing_data_collection 'CrysAlisPro 1.171.41.121a (Rigaku OD, 2021)'
_computing_data_reduction 'CrysAlisPro 1.171.41.121a (Rigaku OD, 2021)'
_computing_molecular_graphics
;
WinGX (Farrugia, 2012); ORTEP-3 (Farrugia, 2012);
PLATON (Spek, 2009); Olex2 (Dolomanov et al., 2009)
;
_computing_publication_material
;
WinGX (Farrugia, 2012); ORTEP-3 (Farrugia, 2012);
PLATON (Spek, 2009); Olex2 (Dolomanov et al., 2009)
;
_computing_structure_refinement 'SHELXL-2018/3 (Sheldrick, 2015)'
_computing_structure_solution 'SHELXT-2018/2 (Sheldrick, 2015)'
_diffrn_ambient_temperature 100(2)
_diffrn_measured_fraction_theta_full 0.998
_diffrn_measured_fraction_theta_max 0.997
_diffrn_measurement_device_type 'Rigaku XtaLAB Pro: Kappa dual offset/far'
_diffrn_measurement_method '\w scans'
_diffrn_radiation_probe x-ray
_diffrn_radiation_type MoK\a
_diffrn_radiation_wavelength 0.71073
_diffrn_reflns_av_R_equivalents 0.0583
_diffrn_reflns_av_unetI/netI 0.0432
_diffrn_reflns_Laue_measured_fraction_full 0.998
_diffrn_reflns_Laue_measured_fraction_max 0.997
_diffrn_reflns_limit_h_max 21
_diffrn_reflns_limit_h_min -21
_diffrn_reflns_limit_k_max 21
_diffrn_reflns_limit_k_min -19
_diffrn_reflns_limit_l_max 22
_diffrn_reflns_limit_l_min -21
_diffrn_reflns_number 51923
_diffrn_reflns_point_group_measured_fraction_full 0.998
_diffrn_reflns_point_group_measured_fraction_max 0.997
_diffrn_reflns_theta_full 25.242
_diffrn_reflns_theta_max 32.032
_diffrn_reflns_theta_min 2.340
_diffrn_source 'microfocus sealed X-ray tube'
_exptl_absorpt_coefficient_mu 3.390
_exptl_absorpt_correction_T_max 1.000
_exptl_absorpt_correction_T_min 0.744
_exptl_absorpt_correction_type gaussian
_exptl_absorpt_process_details
;
CrysAlisPro 1.171.41.121a (Rigaku Oxford Diffraction, 2021).
Numerical absorption correction based on gaussian integration over
a multifaceted crystal model. Empirical absorption correction using
spherical harmonics, frame scaling and detector area scaling,
implemented in SCALE3 ABSPACK scaling algorithm.
;
_exptl_crystal_colour yellow
_exptl_crystal_density_diffrn 1.508
_exptl_crystal_description prism
_exptl_crystal_F_000 1424
_exptl_crystal_recrystallization_method 'liquid diffusion of pentane to a DCM solution at -30 \%C'
_exptl_crystal_size_max 0.114
_exptl_crystal_size_mid 0.092
_exptl_crystal_size_min 0.088
_refine_diff_density_max 1.032
_refine_diff_density_min -0.793
_refine_diff_density_rms 0.115
_refine_ls_extinction_method none
_refine_ls_goodness_of_fit_ref 1.268
_refine_ls_hydrogen_treatment constr
_refine_ls_matrix_type full
_refine_ls_number_parameters 320
_refine_ls_number_reflns 10661
_refine_ls_number_restraints 55
_refine_ls_restrained_S_all 1.268
_refine_ls_R_factor_all 0.0541
_refine_ls_R_factor_gt 0.0441
_refine_ls_shift/su_max 0.001
_refine_ls_shift/su_mean 0.000
_refine_ls_structure_factor_coef Fsqd
_refine_ls_weighting_details 'w=1/[\s^2^(Fo^2^)+6.9548P] where P=(Fo^2^+2Fc^2^)/3'
_refine_ls_weighting_scheme calc
_refine_ls_wR_factor_gt 0.0935
_refine_ls_wR_factor_ref 0.0955
_reflns_Friedel_coverage 0.000
_reflns_number_gt 9109
_reflns_number_total 10661
_reflns_threshold_expression 'I > 2\s(I)'
_cod_data_source_file d5dt01350j5.cif
_cod_data_source_block jk910
_cod_depositor_comments 'Adding full bibliography for 7719355--7719358.cif.'
_cod_original_cell_volume 3066.83(15)
_cod_original_sg_symbol_H-M 'P 21/n'
_cod_database_code 7719355
_shelx_shelxl_version_number 2018/3
_shelx_space_group_comment
;
The symmetry employed for this shelxl refinement is uniquely defined
by the following loop, which should always be used as a source of
symmetry information in preference to the above space-group names.
They are only intended as comments.
;
_shelx_estimated_absorpt_t_min 0.699
_shelx_estimated_absorpt_t_max 0.755

loop_
_space_group_symop_operation_xyz
'x, y, z'
'-x+1/2, y+1/2, -z+1/2'
'-x, -y, -z'
'x-1/2, -y-1/2, z-1/2'

loop_
_atom_site_label
_atom_site_type_symbol
_atom_site_fract_x
_atom_site_fract_y
_atom_site_fract_z
_atom_site_U_iso_or_equiv
_atom_site_adp_type
_atom_site_occupancy
_atom_site_site_symmetry_order
_atom_site_calc_flag
_atom_site_refinement_flags_posn
_atom_site_refinement_flags_adp
_atom_site_refinement_flags_occupancy
_atom_site_disorder_assembly
_atom_site_disorder_group
Br1 Br 0.60763(2) 0.38643(2) 0.89338(2) 0.01708(6) Uani 1 1 d . . . . .
Br2 Br 0.50416(2) 0.12480(2) 0.83636(2) 0.01511(6) Uani 1 1 d . . . . .
Fe1 Fe 0.46410(3) 0.29360(2) 0.80801(2) 0.00986(7) Uani 1 1 d . . . . .
P1 P 0.36537(5) 0.31219(4) 0.91312(4) 0.00916(11) Uani 1 1 d . . . . .
P2 P 0.48992(5) 0.30585(5) 0.65568(4) 0.01177(12) Uani 1 1 d . . . . .
N1 N 0.31967(15) 0.34577(14) 0.71217(14) 0.0097(4) Uani 1 1 d . . . . .
C11 C 0.28950(18) 0.41183(17) 0.85175(17) 0.0107(4) Uani 1 1 d . . . . .
C12 C 0.25768(17) 0.39161(17) 0.74726(17) 0.0104(4) Uani 1 1 d . . . . .
C13 C 0.16970(18) 0.42583(18) 0.68992(18) 0.0141(5) Uani 1 1 d . . . . .
H13 H 0.127808 0.458843 0.715241 0.017 Uiso 1 1 calc R U . . .
C14 C 0.1442(2) 0.41094(19) 0.59515(19) 0.0175(5) Uani 1 1 d . . . . .
H14 H 0.084085 0.433064 0.555192 0.021 Uiso 1 1 calc R U . . .
C15 C 0.20649(19) 0.36386(19) 0.55934(17) 0.0155(5) Uani 1 1 d . . . . .
H15 H 0.189401 0.352931 0.494732 0.019 Uiso 1 1 calc R U . . .
C16 C 0.29450(18) 0.33259(17) 0.61872(17) 0.0121(4) Uani 1 1 d . . . . .
C17 C 0.36355(19) 0.27812(18) 0.57999(17) 0.0128(4) Uani 1 1 d . . . . .
C21 C 0.4281(2) 0.35040(18) 1.03403(17) 0.0139(5) Uani 1 1 d . . . . .
H21 H 0.453369 0.413539 1.029649 0.017 Uiso 1 1 calc R U . . .
C22 C 0.5171(2) 0.2890(2) 1.07725(19) 0.0191(5) Uani 1 1 d . . . . .
H22A H 0.495768 0.227087 1.087160 0.029 Uiso 1 1 calc R U . . .
H22B H 0.556174 0.315084 1.136596 0.029 Uiso 1 1 calc R U . . .
H22C H 0.556069 0.285675 1.035466 0.029 Uiso 1 1 calc R U . . .
C23 C 0.3673(2) 0.3575(2) 1.09943(18) 0.0191(5) Uani 1 1 d . . . . .
H23A H 0.316881 0.404130 1.076226 0.029 Uiso 1 1 calc R U . . .
H23B H 0.409058 0.374931 1.161290 0.029 Uiso 1 1 calc R U . . .
H23C H 0.337097 0.297918 1.102554 0.029 Uiso 1 1 calc R U . . .
C31 C 0.27577(19) 0.22412(18) 0.91991(17) 0.0136(5) Uani 1 1 d . . . . .
H31 H 0.230230 0.252902 0.949011 0.016 Uiso 1 1 calc R U . . .
C32 C 0.3244(2) 0.14127(19) 0.9793(2) 0.0196(5) Uani 1 1 d . . . . .
H32A H 0.374920 0.116594 0.956103 0.029 Uiso 1 1 calc R U . . .
H32B H 0.275913 0.093600 0.975860 0.029 Uiso 1 1 calc R U . . .
H32C H 0.353453 0.160850 1.043647 0.029 Uiso 1 1 calc R U . . .
C33 C 0.2168(2) 0.1912(2) 0.82236(19) 0.0200(6) Uani 1 1 d . . . . .
H33A H 0.180006 0.242869 0.786955 0.030 Uiso 1 1 calc R U . . .
H33B H 0.171946 0.142657 0.827133 0.030 Uiso 1 1 calc R U . . .
H33C H 0.260759 0.167036 0.790903 0.030 Uiso 1 1 calc R U . . .
C41 C 0.5180(2) 0.41785(19) 0.6109(2) 0.0182(5) Uani 1 1 d . . . . .
H41 H 0.503888 0.412012 0.542603 0.022 Uiso 1 1 calc R U . . .
C42 C 0.6251(2) 0.4448(2) 0.6541(3) 0.0285(7) Uani 1 1 d . . . . .
H42A H 0.642380 0.444044 0.721660 0.043 Uiso 1 1 calc R U . . .
H42B H 0.635364 0.506597 0.633466 0.043 Uiso 1 1 calc R U . . .
H42C H 0.665801 0.400811 0.634659 0.043 Uiso 1 1 calc R U . . .
C43 C 0.4534(2) 0.4940(2) 0.6287(2) 0.0221(6) Uani 1 1 d . . . . .
H43A H 0.385471 0.479803 0.595565 0.033 Uiso 1 1 calc R U . . .
H43B H 0.470571 0.552799 0.606714 0.033 Uiso 1 1 calc R U . . .
H43C H 0.462915 0.498043 0.695118 0.033 Uiso 1 1 calc R U . . .
C51 C 0.5714(2) 0.2185(2) 0.63143(19) 0.0172(5) Uani 1 1 d . . . . .
H51 H 0.539294 0.157894 0.632240 0.021 Uiso 1 1 calc R U . . .
C52 C 0.6679(2) 0.2145(2) 0.7110(2) 0.0235(6) Uani 1 1 d . . . . .
H52A H 0.707048 0.268533 0.708035 0.035 Uiso 1 1 calc R U . . .
H52B H 0.703066 0.158622 0.705192 0.035 Uiso 1 1 calc R U . . .
H52C H 0.655150 0.213922 0.770276 0.035 Uiso 1 1 calc R U . . .
C53 C 0.5890(3) 0.2235(3) 0.5378(2) 0.0396(9) Uani 1 1 d . . . . .
H53A H 0.527418 0.216351 0.488006 0.059 Uiso 1 1 calc R U . . .
H53B H 0.633312 0.174164 0.533747 0.059 Uiso 1 1 calc R U . . .
H53C H 0.617685 0.283111 0.531688 0.059 Uiso 1 1 calc R U . . .
C111 C 0.3548(2) 0.49847(18) 0.86669(18) 0.0151(5) Uani 1 1 d . . . . .
H11A H 0.371843 0.518192 0.931331 0.023 Uiso 1 1 calc R U . . .
H11B H 0.319827 0.548018 0.826223 0.023 Uiso 1 1 calc R U . . .
H11C H 0.413888 0.483921 0.851964 0.023 Uiso 1 1 calc R U . . .
C112 C 0.2025(2) 0.4329(2) 0.88424(19) 0.0178(5) Uani 1 1 d . . . . .
H11D H 0.157194 0.381189 0.868900 0.027 Uiso 1 1 calc R U . . .
H11E H 0.170020 0.488577 0.853311 0.027 Uiso 1 1 calc R U . . .
H11F H 0.224777 0.442575 0.951305 0.027 Uiso 1 1 calc R U . . .
C171 C 0.3431(2) 0.2979(2) 0.47656(18) 0.0221(6) Uani 1 1 d . . . . .
H17A H 0.342374 0.364506 0.466614 0.033 Uiso 1 1 calc R U . . .
H17B H 0.280143 0.271991 0.441306 0.033 Uiso 1 1 calc R U . . .
H17C H 0.393810 0.269928 0.455823 0.033 Uiso 1 1 calc R U . . .
C172 C 0.3429(2) 0.17529(19) 0.59146(18) 0.0163(5) Uani 1 1 d . . . . .
H17D H 0.380723 0.137522 0.562217 0.024 Uiso 1 1 calc R U . . .
H17E H 0.273830 0.162972 0.562022 0.024 Uiso 1 1 calc R U . . .
H17F H 0.361156 0.160221 0.657394 0.024 Uiso 1 1 calc R U . . .
Cl1 Cl 0.43232(8) 0.15400(7) 0.26541(7) 0.0442(2) Uani 1 1 d D U . . .
Cl2 Cl 0.34591(12) 0.04322(12) 0.37151(11) 0.0317(4) Uani 0.513(3) 1 d D U P A 1
C1 C 0.4324(6) 0.0428(4) 0.3127(7) 0.0396(19) Uani 0.513(3) 1 d D U P A 1
H1A H 0.415268 -0.003891 0.262829 0.048 Uiso 0.513(3) 1 calc R U P A 1
H1B H 0.497290 0.027999 0.355971 0.048 Uiso 0.513(3) 1 calc R U P A 1
Cl2' Cl 0.46012(15) 0.02929(12) 0.42433(11) 0.0340(5) Uani 0.487(3) 1 d D U P A 2
C1' C 0.3890(6) 0.0550(5) 0.3088(4) 0.046(2) Uani 0.487(3) 1 d D U P A 2
H1'A H 0.321146 0.065531 0.306441 0.055 Uiso 0.487(3) 1 calc R U P A 2
H1'B H 0.389848 0.001666 0.268725 0.055 Uiso 0.487(3) 1 calc R U P A 2

loop_
_atom_site_aniso_label
_atom_site_aniso_U_11
_atom_site_aniso_U_22
_atom_site_aniso_U_33
_atom_site_aniso_U_23
_atom_site_aniso_U_13
_atom_site_aniso_U_12
Br1 0.01353(12) 0.01958(13) 0.01463(11) -0.00323(10) -0.00049(9) -0.00500(10)
Br2 0.01565(12) 0.01290(11) 0.01388(11) -0.00057(9) 0.00057(9) 0.00089(9)
Fe1 0.00716(15) 0.01387(16) 0.00782(14) -0.00007(12) 0.00133(12) 0.00000(12)
P1 0.0091(3) 0.0106(3) 0.0076(2) 0.0000(2) 0.0024(2) -0.0004(2)
P2 0.0113(3) 0.0145(3) 0.0108(3) -0.0007(2) 0.0053(2) -0.0018(2)
N1 0.0088(9) 0.0116(9) 0.0086(8) -0.0001(7) 0.0027(7) -0.0012(7)
C11 0.0092(10) 0.0120(10) 0.0108(10) 0.0003(8) 0.0029(8) 0.0009(8)
C12 0.0087(10) 0.0108(10) 0.0111(10) 0.0009(8) 0.0021(8) 0.0001(8)
C13 0.0083(11) 0.0159(11) 0.0161(11) 0.0020(9) 0.0011(9) 0.0026(9)
C14 0.0129(12) 0.0165(12) 0.0172(12) 0.0028(10) -0.0037(10) 0.0008(9)
C15 0.0131(11) 0.0192(12) 0.0103(10) 0.0017(9) -0.0019(9) -0.0017(9)
C16 0.0126(11) 0.0132(11) 0.0095(10) 0.0011(9) 0.0018(9) -0.0025(9)
C17 0.0132(11) 0.0164(11) 0.0081(10) -0.0018(9) 0.0025(8) -0.0024(9)
C21 0.0174(12) 0.0126(11) 0.0086(10) -0.0011(9) -0.0001(9) -0.0034(9)
C22 0.0167(13) 0.0225(13) 0.0137(11) 0.0038(10) -0.0015(10) 0.0004(10)
C23 0.0229(14) 0.0227(13) 0.0125(11) -0.0016(10) 0.0068(10) -0.0007(11)
C31 0.0150(12) 0.0136(11) 0.0130(11) -0.0009(9) 0.0055(9) -0.0032(9)
C32 0.0241(14) 0.0143(12) 0.0208(13) 0.0014(10) 0.0077(11) -0.0035(10)
C33 0.0188(13) 0.0235(14) 0.0161(12) -0.0026(11) 0.0032(10) -0.0115(11)
C41 0.0203(13) 0.0182(12) 0.0184(12) 0.0023(10) 0.0095(10) -0.0034(10)
C42 0.0212(15) 0.0261(15) 0.0399(18) 0.0064(14) 0.0120(14) -0.0062(12)
C43 0.0271(15) 0.0170(13) 0.0247(14) 0.0041(11) 0.0119(12) 0.0001(11)
C51 0.0180(13) 0.0192(12) 0.0178(12) -0.0007(10) 0.0103(10) 0.0015(10)
C52 0.0126(12) 0.0306(16) 0.0292(15) -0.0037(13) 0.0091(11) 0.0002(11)
C53 0.051(2) 0.052(2) 0.0263(16) 0.0067(16) 0.0280(17) 0.0227(19)
C111 0.0187(13) 0.0124(11) 0.0116(11) -0.0004(9) 0.0011(9) -0.0013(9)
C112 0.0171(13) 0.0212(13) 0.0170(12) 0.0017(10) 0.0081(10) 0.0061(10)
C171 0.0224(14) 0.0340(16) 0.0094(11) -0.0003(11) 0.0041(10) -0.0023(12)
C172 0.0159(12) 0.0168(12) 0.0147(11) -0.0030(10) 0.0025(10) -0.0037(10)
Cl1 0.0521(6) 0.0427(5) 0.0331(4) 0.0152(4) 0.0068(4) 0.0049(4)
Cl2 0.0320(9) 0.0392(9) 0.0303(8) -0.0076(7) 0.0192(7) -0.0056(7)
C1 0.044(5) 0.032(4) 0.053(4) 0.007(3) 0.030(4) 0.013(3)
Cl2' 0.0510(12) 0.0275(8) 0.0240(8) 0.0012(6) 0.0124(7) 0.0055(7)
C1' 0.041(5) 0.036(4) 0.046(4) 0.005(4) -0.008(4) 0.003(4)

loop_
_atom_type_symbol
_atom_type_description
_atom_type_scat_dispersion_real
_atom_type_scat_dispersion_imag
_atom_type_scat_source
C C 0.0033 0.0016 'International Tables Vol C Tables 4.2.6.8 and 6.1.1.4'
H H 0.0000 0.0000 'International Tables Vol C Tables 4.2.6.8 and 6.1.1.4'
N N 0.0061 0.0033 'International Tables Vol C Tables 4.2.6.8 and 6.1.1.4'
P P 0.1023 0.0942 'International Tables Vol C Tables 4.2.6.8 and 6.1.1.4'
Cl Cl 0.1484 0.1585 'International Tables Vol C Tables 4.2.6.8 and 6.1.1.4'
Fe Fe 0.3463 0.8444 'International Tables Vol C Tables 4.2.6.8 and 6.1.1.4'
Br Br -0.2901 2.4595 'International Tables Vol C Tables 4.2.6.8 and 6.1.1.4'

loop_
_geom_angle_atom_site_label_1
_geom_angle_atom_site_label_2
_geom_angle_atom_site_label_3
_geom_angle
_geom_angle_site_symmetry_1
_geom_angle_site_symmetry_3
_geom_angle_publ_flag
N1 Fe1 P2 76.03(5) . . ?
N1 Fe1 Br1 127.45(5) . . ?
P2 Fe1 Br1 95.69(2) . . ?
N1 Fe1 P1 76.79(5) . . ?
P2 Fe1 P1 152.78(3) . . ?
Br1 Fe1 P1 99.58(2) . . ?
N1 Fe1 Br2 123.31(5) . . ?
P2 Fe1 Br2 97.74(2) . . ?
Br1 Fe1 Br2 109.164(16) . . ?
P1 Fe1 Br2 98.33(2) . . ?
C31 P1 C21 106.45(12) . . ?
C31 P1 C11 104.30(12) . . ?
C21 P1 C11 106.75(12) . . ?
C31 P1 Fe1 121.51(9) . . ?
C21 P1 Fe1 117.93(9) . . ?
C11 P1 Fe1 97.59(8) . . ?
C51 P2 C41 107.33(13) . . ?
C51 P2 C17 107.13(13) . . ?
C41 P2 C17 104.42(12) . . ?
C51 P2 Fe1 115.83(9) . . ?
C41 P2 Fe1 121.57(9) . . ?
C17 P2 Fe1 98.60(8) . . ?
C12 N1 C16 119.1(2) . . ?
C12 N1 Fe1 120.27(16) . . ?
C16 N1 Fe1 120.62(17) . . ?
C112 C11 C12 111.4(2) . . ?
C112 C11 C111 108.7(2) . . ?
C12 C11 C111 106.0(2) . . ?
C112 C11 P1 114.16(18) . . ?
C12 C11 P1 107.68(16) . . ?
C111 C11 P1 108.47(17) . . ?
N1 C12 C13 121.4(2) . . ?
N1 C12 C11 118.8(2) . . ?
C13 C12 C11 119.7(2) . . ?
C14 C13 C12 119.1(2) . . ?
C14 C13 H13 120.5 . . ?
C12 C13 H13 120.5 . . ?
C15 C14 C13 119.7(2) . . ?
C15 C14 H14 120.1 . . ?
C13 C14 H14 120.1 . . ?
C14 C15 C16 119.4(2) . . ?
C14 C15 H15 120.3 . . ?
C16 C15 H15 120.3 . . ?
N1 C16 C15 121.3(2) . . ?
N1 C16 C17 118.7(2) . . ?
C15 C16 C17 119.9(2) . . ?
C171 C17 C16 111.1(2) . . ?
C171 C17 C172 108.4(2) . . ?
C16 C17 C172 106.3(2) . . ?
C171 C17 P2 114.99(19) . . ?
C16 C17 P2 106.63(16) . . ?
C172 C17 P2 109.00(18) . . ?
C23 C21 C22 110.0(2) . . ?
C23 C21 P1 117.44(19) . . ?
C22 C21 P1 109.38(18) . . ?
C23 C21 H21 106.4 . . ?
C22 C21 H21 106.4 . . ?
P1 C21 H21 106.4 . . ?
C21 C22 H22A 109.5 . . ?
C21 C22 H22B 109.5 . . ?
H22A C22 H22B 109.5 . . ?
C21 C22 H22C 109.5 . . ?
H22A C22 H22C 109.5 . . ?
H22B C22 H22C 109.5 . . ?
C21 C23 H23A 109.5 . . ?
C21 C23 H23B 109.5 . . ?
H23A C23 H23B 109.5 . . ?
C21 C23 H23C 109.5 . . ?
H23A C23 H23C 109.5 . . ?
H23B C23 H23C 109.5 . . ?
C32 C31 C33 109.6(2) . . ?
C32 C31 P1 111.89(19) . . ?
C33 C31 P1 110.36(18) . . ?
C32 C31 H31 108.3 . . ?
C33 C31 H31 108.3 . . ?
P1 C31 H31 108.3 . . ?
C31 C32 H32A 109.5 . . ?
C31 C32 H32B 109.5 . . ?
H32A C32 H32B 109.5 . . ?
C31 C32 H32C 109.5 . . ?
H32A C32 H32C 109.5 . . ?
H32B C32 H32C 109.5 . . ?
C31 C33 H33A 109.5 . . ?
C31 C33 H33B 109.5 . . ?
H33A C33 H33B 109.5 . . ?
C31 C33 H33C 109.5 . . ?
H33A C33 H33C 109.5 . . ?
H33B C33 H33C 109.5 . . ?
C43 C41 C42 109.7(3) . . ?
C43 C41 P2 110.46(19) . . ?
C42 C41 P2 112.1(2) . . ?
C43 C41 H41 108.1 . . ?
C42 C41 H41 108.1 . . ?
P2 C41 H41 108.1 . . ?
C41 C42 H42A 109.5 . . ?
C41 C42 H42B 109.5 . . ?
H42A C42 H42B 109.5 . . ?
C41 C42 H42C 109.5 . . ?
H42A C42 H42C 109.5 . . ?
H42B C42 H42C 109.5 . . ?
C41 C43 H43A 109.5 . . ?
C41 C43 H43B 109.5 . . ?
H43A C43 H43B 109.5 . . ?
C41 C43 H43C 109.5 . . ?
H43A C43 H43C 109.5 . . ?
H43B C43 H43C 109.5 . . ?
C53 C51 C52 110.7(3) . . ?
C53 C51 P2 117.5(2) . . ?
C52 C51 P2 110.57(19) . . ?
C53 C51 H51 105.7 . . ?
C52 C51 H51 105.7 . . ?
P2 C51 H51 105.7 . . ?
C51 C52 H52A 109.5 . . ?
C51 C52 H52B 109.5 . . ?
H52A C52 H52B 109.5 . . ?
C51 C52 H52C 109.5 . . ?
H52A C52 H52C 109.5 . . ?
H52B C52 H52C 109.5 . . ?
C51 C53 H53A 109.5 . . ?
C51 C53 H53B 109.5 . . ?
H53A C53 H53B 109.5 . . ?
C51 C53 H53C 109.5 . . ?
H53A C53 H53C 109.5 . . ?
H53B C53 H53C 109.5 . . ?
C11 C111 H11A 109.5 . . ?
C11 C111 H11B 109.5 . . ?
H11A C111 H11B 109.5 . . ?
C11 C111 H11C 109.5 . . ?
H11A C111 H11C 109.5 . . ?
H11B C111 H11C 109.5 . . ?
C11 C112 H11D 109.5 . . ?
C11 C112 H11E 109.5 . . ?
H11D C112 H11E 109.5 . . ?
C11 C112 H11F 109.5 . . ?
H11D C112 H11F 109.5 . . ?
H11E C112 H11F 109.5 . . ?
C17 C171 H17A 109.5 . . ?
C17 C171 H17B 109.5 . . ?
H17A C171 H17B 109.5 . . ?
C17 C171 H17C 109.5 . . ?
H17A C171 H17C 109.5 . . ?
H17B C171 H17C 109.5 . . ?
C17 C172 H17D 109.5 . . ?
C17 C172 H17E 109.5 . . ?
H17D C172 H17E 109.5 . . ?
C17 C172 H17F 109.5 . . ?
H17D C172 H17F 109.5 . . ?
H17E C172 H17F 109.5 . . ?
Cl2 C1 Cl1 107.2(2) . . ?
Cl2 C1 H1A 110.3 . . ?
Cl1 C1 H1A 110.3 . . ?
Cl2 C1 H1B 110.3 . . ?
Cl1 C1 H1B 110.3 . . ?
H1A C1 H1B 108.5 . . ?
C1' Cl2' Cl2' 170.1(2) . 3_656 ?
Cl2' C1' Cl1 112.0(3) . . ?
Cl2' C1' H1'A 109.2 . . ?
Cl1 C1' H1'A 109.2 . . ?
Cl2' C1' H1'B 109.2 . . ?
Cl1 C1' H1'B 109.2 . . ?
H1'A C1' H1'B 107.9 . . ?

loop_
_geom_bond_atom_site_label_1
_geom_bond_atom_site_label_2
_geom_bond_distance
_geom_bond_site_symmetry_2
_geom_bond_publ_flag
Br1 Fe1 2.4829(4) . ?
Br2 Fe1 2.5297(4) . ?
Fe1 N1 2.278(2) . ?
Fe1 P2 2.4755(7) . ?
Fe1 P1 2.4859(7) . ?
P1 C31 1.856(3) . ?
P1 C21 1.864(2) . ?
P1 C11 1.882(3) . ?
P2 C51 1.854(3) . ?
P2 C41 1.862(3) . ?
P2 C17 1.881(3) . ?
N1 C12 1.362(3) . ?
N1 C16 1.368(3) . ?
C11 C112 1.531(4) . ?
C11 C12 1.540(3) . ?
C11 C111 1.552(4) . ?
C12 C13 1.394(3) . ?
C13 C14 1.390(4) . ?
C13 H13 0.9500 . ?
C14 C15 1.381(4) . ?
C14 H14 0.9500 . ?
C15 C16 1.391(4) . ?
C15 H15 0.9500 . ?
C16 C17 1.539(4) . ?
C17 C171 1.537(4) . ?
C17 C172 1.547(4) . ?
C21 C23 1.534(4) . ?
C21 C22 1.541(4) . ?
C21 H21 1.0000 . ?
C22 H22A 0.9800 . ?
C22 H22B 0.9800 . ?
C22 H22C 0.9800 . ?
C23 H23A 0.9800 . ?
C23 H23B 0.9800 . ?
C23 H23C 0.9800 . ?
C31 C32 1.539(4) . ?
C31 C33 1.540(4) . ?
C31 H31 1.0000 . ?
C32 H32A 0.9800 . ?
C32 H32B 0.9800 . ?
C32 H32C 0.9800 . ?
C33 H33A 0.9800 . ?
C33 H33B 0.9800 . ?
C33 H33C 0.9800 . ?
C41 C43 1.532(4) . ?
C41 C42 1.540(4) . ?
C41 H41 1.0000 . ?
C42 H42A 0.9800 . ?
C42 H42B 0.9800 . ?
C42 H42C 0.9800 . ?
C43 H43A 0.9800 . ?
C43 H43B 0.9800 . ?
C43 H43C 0.9800 . ?
C51 C53 1.532(4) . ?
C51 C52 1.540(4) . ?
C51 H51 1.0000 . ?
C52 H52A 0.9800 . ?
C52 H52B 0.9800 . ?
C52 H52C 0.9800 . ?
C53 H53A 0.9800 . ?
C53 H53B 0.9800 . ?
C53 H53C 0.9800 . ?
C111 H11A 0.9800 . ?
C111 H11B 0.9800 . ?
C111 H11C 0.9800 . ?
C112 H11D 0.9800 . ?
C112 H11E 0.9800 . ?
C112 H11F 0.9800 . ?
C171 H17A 0.9800 . ?
C171 H17B 0.9800 . ?
C171 H17C 0.9800 . ?
C172 H17D 0.9800 . ?
C172 H17E 0.9800 . ?
C172 H17F 0.9800 . ?
Cl1 C1 1.772(4) . ?
Cl1 C1' 1.782(4) . ?
Cl2 C1 1.764(4) . ?
C1 H1A 0.9900 . ?
C1 H1B 0.9900 . ?
Cl2' C1' 1.778(4) . ?
Cl2' Cl2' 2.388(3) 3_656 ?
C1' H1'A 0.9900 . ?
C1' H1'B 0.9900 . ?

loop_
_geom_torsion_atom_site_label_1
_geom_torsion_atom_site_label_2
_geom_torsion_atom_site_label_3
_geom_torsion_atom_site_label_4
_geom_torsion
_geom_torsion_site_symmetry_1
_geom_torsion_site_symmetry_2
_geom_torsion_site_symmetry_3
_geom_torsion_site_symmetry_4
_geom_torsion_publ_flag
C31 P1 C11 C112 42.7(2) . . . . ?
C21 P1 C11 C112 -69.8(2) . . . . ?
Fe1 P1 C11 C112 167.98(17) . . . . ?
C31 P1 C11 C12 -81.59(18) . . . . ?
C21 P1 C11 C12 165.96(16) . . . . ?
Fe1 P1 C11 C12 43.72(16) . . . . ?
C31 P1 C11 C111 164.08(17) . . . . ?
C21 P1 C11 C111 51.6(2) . . . . ?
Fe1 P1 C11 C111 -70.61(16) . . . . ?
C16 N1 C12 C13 -0.5(4) . . . . ?
Fe1 N1 C12 C13 178.72(18) . . . . ?
C16 N1 C12 C11 -175.9(2) . . . . ?
Fe1 N1 C12 C11 3.2(3) . . . . ?
C112 C11 C12 N1 -160.7(2) . . . . ?
C111 C11 C12 N1 81.2(3) . . . . ?
P1 C11 C12 N1 -34.8(3) . . . . ?
C112 C11 C12 C13 23.8(3) . . . . ?
C111 C11 C12 C13 -94.4(3) . . . . ?
P1 C11 C12 C13 149.7(2) . . . . ?
N1 C12 C13 C14 1.4(4) . . . . ?
C11 C12 C13 C14 176.8(2) . . . . ?
C12 C13 C14 C15 -0.9(4) . . . . ?
C13 C14 C15 C16 -0.5(4) . . . . ?
C12 N1 C16 C15 -1.0(4) . . . . ?
Fe1 N1 C16 C15 179.86(19) . . . . ?
C12 N1 C16 C17 -178.1(2) . . . . ?
Fe1 N1 C16 C17 2.7(3) . . . . ?
C14 C15 C16 N1 1.5(4) . . . . ?
C14 C15 C16 C17 178.6(2) . . . . ?
N1 C16 C17 C171 -160.4(2) . . . . ?
C15 C16 C17 C171 22.4(3) . . . . ?
N1 C16 C17 C172 81.8(3) . . . . ?
C15 C16 C17 C172 -95.4(3) . . . . ?
N1 C16 C17 P2 -34.4(3) . . . . ?
C15 C16 C17 P2 148.4(2) . . . . ?
C51 P2 C17 C171 -71.6(2) . . . . ?
C41 P2 C17 C171 42.0(2) . . . . ?
Fe1 P2 C17 C171 167.87(19) . . . . ?
C51 P2 C17 C16 164.71(17) . . . . ?
C41 P2 C17 C16 -81.64(19) . . . . ?
Fe1 P2 C17 C16 44.20(17) . . . . ?
C51 P2 C17 C172 50.4(2) . . . . ?
C41 P2 C17 C172 164.00(18) . . . . ?
Fe1 P2 C17 C172 -70.15(17) . . . . ?
C31 P1 C21 C23 -36.7(2) . . . . ?
C11 P1 C21 C23 74.3(2) . . . . ?
Fe1 P1 C21 C23 -177.34(17) . . . . ?
C31 P1 C21 C22 89.6(2) . . . . ?
C11 P1 C21 C22 -159.44(18) . . . . ?
Fe1 P1 C21 C22 -51.0(2) . . . . ?
C21 P1 C31 C32 -60.1(2) . . . . ?
C11 P1 C31 C32 -172.77(18) . . . . ?
Fe1 P1 C31 C32 78.80(19) . . . . ?
C21 P1 C31 C33 177.50(19) . . . . ?
C11 P1 C31 C33 64.8(2) . . . . ?
Fe1 P1 C31 C33 -43.6(2) . . . . ?
C51 P2 C41 C43 -179.9(2) . . . . ?
C17 P2 C41 C43 66.6(2) . . . . ?
Fe1 P2 C41 C43 -43.2(2) . . . . ?
C51 P2 C41 C42 -57.2(2) . . . . ?
C17 P2 C41 C42 -170.7(2) . . . . ?
Fe1 P2 C41 C42 79.5(2) . . . . ?
C41 P2 C51 C53 -40.7(3) . . . . ?
C17 P2 C51 C53 71.0(3) . . . . ?
Fe1 P2 C51 C53 179.8(2) . . . . ?
C41 P2 C51 C52 87.7(2) . . . . ?
C17 P2 C51 C52 -160.6(2) . . . . ?
Fe1 P2 C51 C52 -51.8(2) . . . . ?
